data_2104584
loop_
_publ_author_name
'Marsh, Richard E.'

_publ_section_title
;
 Space groups <i>P</i>1 and <i>Cc</i>: how are they doing?
;
_journal_coeditor_code BK5088
_journal_issue 6
_journal_name_full 'Acta Crystallographica Section B'
_journal_page_first 782
_journal_page_last 783
_journal_paper_doi 10.1107/S0108768109046448
_journal_volume 65
_journal_year 2009
_chemical_formula_moiety 'C16 H21 Cl Cu N3 O, Cl O4'
_chemical_formula_sum 'C16 H21 Cl2 Cu N3 O5'
_chemical_formula_weight 469.81
_chemical_name_systematic
;
(N-(3-Methylpropyl)-N,N-bis(2-pyridylmethyl)amine-N,N',N",O)-chloro-
copper(ii) perchlorate.
;
_space_group_IT_number 2
_symmetry_cell_setting triclinic
_symmetry_Int_Tables_number 2
_symmetry_space_group_name_Hall '-P 1'
_symmetry_space_group_name_H-M 'P -1'
_cell_angle_alpha 89.394(5)
_cell_angle_beta 85.806(5)
_cell_angle_gamma 75.797(4)
_cell_formula_units_Z 2
_cell_length_a 8.9803(2)
_cell_length_b 9.1160(2)
_cell_length_c 11.8392(5)
_cell_measurement_reflns_used 3200
_cell_measurement_temperature 173.1
_cell_measurement_theta_max 28.7
_cell_measurement_theta_min 1.7
_cell_volume 937.04(5)
_diffrn_measurement_device_type 'Rigaku Mercury'
_diffrn_radiation_type 'Mo K\a'
_diffrn_radiation_wavelength 0.7107
_exptl_crystal_colour blue
_exptl_crystal_density_diffrn 1.665
_exptl_crystal_density_method 'not measured'
_exptl_crystal_description unknown
_exptl_crystal_F_000 482.00
_cod_data_source_file bk5088.cif
_cod_data_source_block VICVUZ
_cod_original_sg_symbol_H-M P-1
_cod_original_formula_sum 'C16 H21 Cl2 Cu N3 O5 '
_cod_database_code 2104584

loop_
_symmetry_equiv_pos_as_xyz
+X,+Y,+Z
-x,-y,-z

loop_
_atom_site_label
_atom_site_type_symbol
_atom_site_fract_x
_atom_site_fract_y
_atom_site_fract_z
_atom_site_occupancy
Cu1 Cu 0.62405 0.42242 0.62866 1
Cl1 Cl 0.6586 0.5976 0.4982 1
O1 O 0.8686 0.4000 0.6987 1
N1 N 0.5613 0.2712 0.7400 1
N2 N 0.7181 0.2384 0.5353 1
N3 N 0.4909 0.5693 0.7384 1
C1 C 0.5720 0.1277 0.6782 1
C2 C 0.6832 0.1106 0.5746 1
C3 C 0.7428 -0.0272 0.5204 1
C4 C 0.8400 -0.0348 0.4236 1
C5 C 0.8759 0.0966 0.3829 1
C6 C 0.8130 0.2305 0.4408 1
C7 C 0.3992 0.3461 0.7801 1
C8 C 0.3838 0.5127 0.7981 1
C9 C 0.2686 0.6024 0.8679 1
C10 C 0.2649 0.7544 0.8790 1
C11 C 0.3796 0.8102 0.8237 1
C12 C 0.4896 0.7162 0.7534 1
C13 C 0.6544 0.2452 0.8414 1
C14 C 0.8286 0.1928 0.8144 1
C15 C 0.9110 0.3190 0.8004 1
C16 C 0.9532 0.5116 0.6776 1
H1 H 0.6053 0.0430 0.7283 1
H2 H 0.4708 0.1256 0.6555 1
H3 H 0.7176 -0.1142 0.5490 1
H4 H 0.8806 -0.1266 0.3861 1
H5 H 0.9410 0.0944 0.3180 1
H6 H 0.8372 0.3184 0.4138 1
H7 H 0.3300 0.3318 0.7244 1
H8 H 0.3714 0.3009 0.8506 1
H9 H 0.1946 0.5617 0.9068 1
H10 H 0.1860 0.8180 0.9234 1
H11 H 0.3824 0.9104 0.8340 1
H12 H 0.5654 0.7549 0.7148 1
H13 H 0.6215 0.1698 0.8888 1
H14 H 0.6324 0.3385 0.8850 1
H15 H 0.8728 0.1272 0.8748 1
H16 H 0.8478 0.1331 0.7452 1
H17 H 0.8830 0.3873 0.8650 1
H18 H 1.0214 0.2770 0.7964 1
H19 H 0.9232 0.5637 0.6098 1
H20 H 0.9327 0.5816 0.7391 1
H21 H 1.0602 0.4643 0.6698 1
Cl2 Cl 0.7964 0.8097 0.9406 1
O2 O 0.9043 0.8592 0.9929 1
O3 O 0.6592 0.8852 0.9898 1
O4 O 0.8128 0.6614 0.9572 1
O5 O 0.8090 0.8450 0.8228 1

loop_
_geom_angle_atom_site_label_1
_geom_angle_atom_site_label_2
_geom_angle_atom_site_label_3
_geom_angle
_geom_angle_site_symmetry_1
_geom_angle_site_symmetry_2
_geom_angle_site_symmetry_3
_geom_angle_publ_flag
Cl1 Cu1 O1 93.13 . . . yes
Cl1 Cu1 N1 171.87 . . . yes
Cl1 Cu1 N2 97.87 . . . yes
Cl1 Cu1 N3 95.63 . . . yes
Cl1 Cu1 Cl1 86.21 . . 2_666 yes
O1 Cu1 N1 94.91 . . . yes
O1 Cu1 N2 87.61 . . . yes
O1 Cu1 N3 101.01 . . . yes
Cl1 Cu1 O1 168.28 2_666 . . yes
N1 Cu1 N2 83.72 . . . yes
N1 Cu1 N3 81.63 . . . yes
Cl1 Cu1 N1 86.17 2_666 . . yes
N2 Cu1 N3 163.56 . . . yes
Cl1 Cu1 N2 80.90 2_666 . . yes
Cl1 Cu1 N3 90.70 2_666 . . yes
Cu1 Cl1 Cu1 93.79 . . 2_666 yes
O3 Cl2 O5 110.83 . . . yes
O4 Cl2 O5 111.82 . . . yes
O2 Cl2 O5 108.60 . . . yes
O2 Cl2 O3 105.98 . . . yes
O2 Cl2 O4 110.63 . . . yes
O3 Cl2 O4 108.83 . . . yes
C15 O1 C16 111.03 . . . yes
Cu1 O1 C15 121.63 . . . yes
Cu1 O1 C16 121.94 . . . yes
C7 N1 C13 107.60 . . . yes
Cu1 N1 C13 113.03 . . . yes
Cu1 N1 C1 108.51 . . . yes
Cu1 N1 C7 104.12 . . . yes
C1 N1 C7 111.93 . . . yes
C1 N1 C13 111.46 . . . yes
Cu1 N2 C6 126.50 . . . yes
Cu1 N2 C2 114.74 . . . yes
C2 N2 C6 118.75 . . . yes
Cu1 N3 C12 127.92 . . . yes
Cu1 N3 C8 113.35 . . . yes
C8 N3 C12 118.58 . . . yes
N1 C1 C2 111.74 . . . yes
N2 C2 C3 121.53 . . . yes
N2 C2 C1 116.24 . . . yes
C1 C2 C3 122.20 . . . no
C2 C3 C4 119.54 . . . no
C3 C4 C5 119.04 . . . no
C4 C5 C6 118.70 . . . no
N2 C6 C5 122.45 . . . yes
N1 C7 C8 109.62 . . . yes
C7 C8 C9 123.28 . . . no
N3 C8 C7 114.75 . . . yes
N3 C8 C9 121.96 . . . yes
C8 C9 C10 118.80 . . . no
C9 C10 C11 119.26 . . . no
C10 C11 C12 119.28 . . . no
N3 C12 C11 121.94 . . . yes
N1 C13 C14 114.81 . . . yes
C13 C14 C15 114.92 . . . no
O1 C15 C14 109.32 . . . yes

loop_
_geom_bond_atom_site_label_1
_geom_bond_atom_site_label_2
_geom_bond_distance
_geom_bond_site_symmetry_1
_geom_bond_site_symmetry_2
_geom_bond_publ_flag
Cu1 Cl1 2.2700 . . yes
Cu1 O1 2.3654 . . yes
Cu1 N1 2.0468 . . yes
Cu1 N2 1.9891 . . yes
Cu1 N3 1.9836 . . yes
Cu1 Cl1 3.0859 . 2_666 yes
Cl2 O5 1.4306 . . yes
Cl2 O2 1.3543 . . yes
Cl2 O3 1.3485 . . yes
Cl2 O4 1.3375 . . yes
O1 C16 1.4215 . . yes
O1 C15 1.4319 . . yes
N1 C1 1.4846 . . yes
N1 C7 1.4929 . . yes
N1 C13 1.4966 . . yes
N2 C2 1.3485 . . yes
N2 C6 1.3473 . . yes
N3 C12 1.3498 . . yes
N3 C8 1.3517 . . yes
C1 C2 1.5081 . . no
C2 C3 1.3832 . . no
C3 C4 1.3805 . . no
C4 C5 1.3876 . . no
C5 C6 1.3790 . . no
C7 C8 1.5068 . . no
C8 C9 1.3769 . . no
C9 C10 1.3853 . . no
C10 C11 1.3783 . . no
C11 C12 1.3720 . . no
C13 C14 1.5300 . . no
C14 C15 1.5147 . . no
C1 H1 0.9700 . . no
C1 H2 0.9700 . . no
C3 H3 0.9300 . . no
C4 H4 0.9300 . . no
C5 H5 0.9300 . . no
C6 H6 0.9300 . . no
C7 H7 0.9700 . . no
C7 H8 0.9700 . . no
C9 H9 0.9300 . . no
C10 H10 0.9300 . . no
C11 H11 0.9300 . . no
C12 H12 0.9300 . . no
C13 H13 0.9700 . . no
C13 H14 0.9700 . . no
C14 H15 0.9700 . . no
C14 H16 0.9700 . . no
C15 H17 0.9700 . . no
C15 H18 0.9700 . . no
C16 H20 0.9500 . . no
C16 H21 0.9500 . . no
C16 H19 0.9500 . . no
